data_7042240
loop_
_publ_author_name
'Azizpoor Fard, Mahmood'
'Behnia, Ava'
'Puddephatt, Richard J.'

_publ_section_title
;
 Coordination chemistry of mercury(ii) with 2-pyridylnitrones: monomers to
 polymers.
;
_journal_issue 11
_journal_name_full 'Dalton transactions (Cambridge, England : 2003)'
_journal_page_first 3579
_journal_page_last 3587
_journal_paper_doi 10.1039/c7dt00050b
_journal_volume 46
_journal_year 2017
_chemical_formula_sum 'C10 H14 Cl4 Hg2 N2 O'
_chemical_formula_weight 721.21
_space_group_crystal_system monoclinic
_space_group_IT_number 14
_space_group_name_Hall '-P 2ybc'
_space_group_name_H-M_alt 'P 1 21/c 1'
_symmetry_space_group_name_Hall '-P 2ybc'
_symmetry_space_group_name_H-M 'P 1 21/c 1'
_atom_sites_solution_hydrogens geom
_atom_sites_solution_primary dual
_atom_sites_solution_secondary difmap
_audit_creation_method SHELXL-2014/7
_audit_update_record
;
2016-12-29 deposited with the CCDC.
2017-02-23 downloaded from the CCDC.
;
_cell_angle_alpha 90
_cell_angle_beta 91.668(9)
_cell_angle_gamma 90
_cell_formula_units_Z 4
_cell_length_a 8.292(3)
_cell_length_b 16.703(5)
_cell_length_c 11.941(2)
_cell_measurement_reflns_used 9919
_cell_measurement_temperature 110
_cell_measurement_theta_max 36.95
_cell_measurement_theta_min 2.44
_cell_volume 1653.1(8)
_computing_cell_refinement SAINT
_computing_data_collection Apex2
_computing_data_reduction SAINT
_computing_molecular_graphics NRCVAX
_computing_publication_material cif2tables.py
_computing_structure_refinement SHELXL-2014
_computing_structure_solution SHELXT
_diffrn_ambient_temperature 110
_diffrn_detector 'CCD plate'
_diffrn_detector_type 'Bruker Apex2'
_diffrn_measured_fraction_theta_full 0.999
_diffrn_measured_fraction_theta_max 0.999
_diffrn_measurement_device '\k-geometry diffractometer'
_diffrn_measurement_device_type 'Bruker Kappa Axis Apex2'
_diffrn_measurement_method 'phi and omega scans'
_diffrn_radiation_type MoK\a
_diffrn_radiation_wavelength 0.71073
_diffrn_reflns_av_R_equivalents 0.0415
_diffrn_reflns_av_unetI/netI 0.0225
_diffrn_reflns_Laue_measured_fraction_full 0.999
_diffrn_reflns_Laue_measured_fraction_max 0.999
_diffrn_reflns_limit_h_max 10
_diffrn_reflns_limit_h_min -10
_diffrn_reflns_limit_k_max 21
_diffrn_reflns_limit_k_min -21
_diffrn_reflns_limit_l_max 14
_diffrn_reflns_limit_l_min -15
_diffrn_reflns_number 33394
_diffrn_reflns_point_group_measured_fraction_full 0.999
_diffrn_reflns_point_group_measured_fraction_max 0.999
_diffrn_reflns_theta_full 25.242
_diffrn_reflns_theta_max 27.000
_diffrn_reflns_theta_min 2.097
_diffrn_source 'sealed tube'
_exptl_absorpt_coefficient_mu 19.189
_exptl_absorpt_correction_T_max 0.7473
_exptl_absorpt_correction_T_min 0.4362
_exptl_absorpt_correction_type multi-scan
_exptl_absorpt_process_details SADABS
_exptl_crystal_colour colourless
_exptl_crystal_density_diffrn 2.898
_exptl_crystal_description block
_exptl_crystal_F_000 1296
_exptl_crystal_size_max 0.293
_exptl_crystal_size_mid 0.225
_exptl_crystal_size_min 0.194
_refine_diff_density_max 2.492
_refine_diff_density_min -2.312
_refine_diff_density_rms 0.485
_refine_ls_extinction_method none
_refine_ls_goodness_of_fit_ref 1.353
_refine_ls_hydrogen_treatment constr
_refine_ls_matrix_type full
_refine_ls_number_parameters 172
_refine_ls_number_reflns 3612
_refine_ls_number_restraints 0
_refine_ls_restrained_S_all 1.353
_refine_ls_R_factor_all 0.0312
_refine_ls_R_factor_gt 0.0280
_refine_ls_shift/su_max 0.001
_refine_ls_shift/su_mean 0.000
_refine_ls_structure_factor_coef Fsqd
_refine_ls_weighting_details 'w=1/[\s^2^(Fo^2^)+(0.0442P)^2^+4.0600P] where P=(Fo^2^+2Fc^2^)/3'
_refine_ls_weighting_scheme calc
_refine_ls_wR_factor_gt 0.0816
_refine_ls_wR_factor_ref 0.0909
_reflns_Friedel_coverage 0.000
_reflns_number_gt 3371
_reflns_number_total 3612
_reflns_threshold_expression 'I > 2\s(I)'
_cod_data_source_file c7dt00050b2.cif
_cod_data_source_block b17144
_cod_depositor_comments 'Adding full bibliography for 7042234--7042240.cif.'
_cod_original_cell_volume 1653.2(8)
_cod_database_code 7042240
_shelx_shelxl_version_number 2014/7
_shelx_space_group_comment
;
The symmetry employed for this shelxl refinement is uniquely defined
by the following loop, which should always be used as a source of
symmetry information in preference to the above space-group names.
They are only intended as comments.
;
_shelx_estimated_absorpt_t_min 0.071
_shelx_estimated_absorpt_t_max 0.118

loop_
_space_group_symop_operation_xyz
'x, y, z'
'-x, y+1/2, -z+1/2'
'-x, -y, -z'
'x, -y-1/2, z-1/2'

loop_
_atom_site_label
_atom_site_type_symbol
_atom_site_fract_x
_atom_site_fract_y
_atom_site_fract_z
_atom_site_U_iso_or_equiv
_atom_site_adp_type
_atom_site_occupancy
_atom_site_site_symmetry_order
_atom_site_calc_flag
_atom_site_refinement_flags_posn
_atom_site_refinement_flags_adp
Hg2 Hg 0.89474(3) 0.52763(2) 0.63478(2) 0.01141(10) Uani 1 1 d . .
Cl1 Cl 0.88028(18) 0.58701(9) 0.45119(12) 0.0121(3) Uani 1 1 d . .
Cl2 Cl 1.11097(18) 0.60597(9) 0.74467(13) 0.0139(3) Uani 1 1 d . .
O1 O 0.6630(5) 0.5907(3) 0.7144(4) 0.0120(9) Uani 1 1 d . .
N1 N 0.6915(6) 0.6097(3) 0.8202(4) 0.0088(10) Uani 1 1 d . .
N2 N 0.8293(6) 0.4462(3) 0.7755(5) 0.0116(11) Uani 1 1 d . .
C1 C 0.7493(7) 0.5607(4) 0.8952(5) 0.0116(12) Uani 1 1 d . .
H1A H 0.7654 0.5818 0.9686 0.014 Uiso 1 1 calc R U
C2 C 0.7930(8) 0.4762(4) 0.8800(6) 0.0120(13) Uani 1 1 d . .
C3 C 0.7959(8) 0.4269(4) 0.9724(6) 0.0183(14) Uani 1 1 d . .
H3A H 0.7763 0.4487 1.0442 0.022 Uiso 1 1 calc R U
C4 C 0.8266(8) 0.3467(4) 0.9620(6) 0.0193(14) Uani 1 1 d . .
H4A H 0.8272 0.3126 1.0257 0.023 Uiso 1 1 calc R U
C5 C 0.8569(8) 0.3160(4) 0.8563(6) 0.0193(15) Uani 1 1 d . .
H5A H 0.8752 0.2604 0.8463 0.023 Uiso 1 1 calc R U
C6 C 0.8599(7) 0.3675(4) 0.7670(6) 0.0156(13) Uani 1 1 d . .
H6A H 0.8847 0.3465 0.6957 0.019 Uiso 1 1 calc R U
C7 C 0.6560(8) 0.6980(4) 0.8447(5) 0.0123(12) Uani 1 1 d . .
C8 C 0.6714(9) 0.7150(4) 0.9710(6) 0.0178(14) Uani 1 1 d . .
H8A H 0.7821 0.7040 0.9975 0.027 Uiso 1 1 calc R U
H8B H 0.6452 0.7712 0.9851 0.027 Uiso 1 1 calc R U
H8C H 0.5966 0.6805 1.0109 0.027 Uiso 1 1 calc R U
C9 C 0.4853(7) 0.7144(4) 0.8010(6) 0.0200(15) Uani 1 1 d . .
H9A H 0.4089 0.6828 0.8439 0.030 Uiso 1 1 calc R U
H9B H 0.4610 0.7715 0.8093 0.030 Uiso 1 1 calc R U
H9C H 0.4759 0.6995 0.7217 0.030 Uiso 1 1 calc R U
C10 C 0.7796(8) 0.7457(4) 0.7809(6) 0.0166(13) Uani 1 1 d . .
H10A H 0.8881 0.7337 0.8111 0.025 Uiso 1 1 calc R U
H10B H 0.7726 0.7311 0.7014 0.025 Uiso 1 1 calc R U
H10C H 0.7577 0.8030 0.7889 0.025 Uiso 1 1 calc R U
Hg1 Hg 0.38316(3) 0.52213(2) 0.65357(2) 0.01225(10) Uani 1 1 d . .
Cl3 Cl 0.40660(19) 0.44224(10) 0.81273(13) 0.0163(3) Uani 1 1 d . .
Cl4 Cl 0.3779(2) 0.59439(10) 0.48610(13) 0.0173(3) Uani 1 1 d . .

loop_
_atom_site_aniso_label
_atom_site_aniso_U_11
_atom_site_aniso_U_22
_atom_site_aniso_U_33
_atom_site_aniso_U_23
_atom_site_aniso_U_13
_atom_site_aniso_U_12
Hg2 0.01411(15) 0.01176(15) 0.00851(14) 0.00091(8) 0.00300(10) 0.00070(8)
Cl1 0.0158(7) 0.0105(7) 0.0099(7) 0.0025(6) 0.0018(6) 0.0022(5)
Cl2 0.0132(7) 0.0141(7) 0.0142(7) -0.0019(6) -0.0009(6) -0.0007(6)
O1 0.013(2) 0.016(2) 0.007(2) -0.0013(18) -0.0009(17) -0.0019(17)
N1 0.009(2) 0.010(2) 0.008(2) -0.001(2) 0.0009(19) -0.0013(19)
N2 0.010(2) 0.011(3) 0.013(3) 0.001(2) 0.001(2) -0.001(2)
C1 0.015(3) 0.011(3) 0.008(3) 0.006(2) 0.003(2) -0.004(2)
C2 0.010(3) 0.014(3) 0.012(3) -0.003(2) 0.000(3) 0.000(2)
C3 0.023(3) 0.018(3) 0.014(3) -0.001(3) 0.004(3) 0.003(3)
C4 0.025(4) 0.016(3) 0.017(3) 0.009(3) 0.003(3) 0.008(3)
C5 0.020(4) 0.011(3) 0.026(4) 0.003(3) 0.005(3) 0.003(2)
C6 0.013(3) 0.014(3) 0.019(3) -0.008(3) 0.003(3) 0.001(2)
C7 0.016(3) 0.009(3) 0.012(3) -0.005(2) 0.000(2) 0.001(2)
C8 0.030(4) 0.009(3) 0.015(3) -0.001(3) 0.005(3) 0.003(3)
C9 0.012(3) 0.018(3) 0.031(4) -0.007(3) 0.001(3) 0.003(3)
C10 0.022(3) 0.012(3) 0.017(3) 0.001(3) 0.006(3) -0.003(3)
Hg1 0.01390(15) 0.01264(15) 0.01020(15) 0.00162(8) 0.00005(10) -0.00195(8)
Cl3 0.0172(7) 0.0168(8) 0.0149(7) 0.0035(6) 0.0007(6) -0.0001(6)
Cl4 0.0213(8) 0.0181(8) 0.0126(7) 0.0054(6) -0.0002(6) -0.0030(6)

loop_
_atom_type_symbol
_atom_type_description
_atom_type_scat_dispersion_real
_atom_type_scat_dispersion_imag
_atom_type_scat_source
C C 0.0033 0.0016 'International Tables Vol C Tables 4.2.6.8 and 6.1.1.4'
H H 0.0000 0.0000 'International Tables Vol C Tables 4.2.6.8 and 6.1.1.4'
N N 0.0061 0.0033 'International Tables Vol C Tables 4.2.6.8 and 6.1.1.4'
O O 0.0106 0.0060 'International Tables Vol C Tables 4.2.6.8 and 6.1.1.4'
Cl Cl 0.1484 0.1585 'International Tables Vol C Tables 4.2.6.8 and 6.1.1.4'
Hg Hg -2.3894 9.2266 'International Tables Vol C Tables 4.2.6.8 and 6.1.1.4'

loop_
_geom_angle_atom_site_label_1
_geom_angle_atom_site_label_2
_geom_angle_atom_site_label_3
_geom_angle
_geom_angle_site_symmetry_3
N2 Hg2 Cl1 157.94(14) .
N2 Hg2 O1 75.91(17) .
Cl1 Hg2 O1 99.20(11) .
N2 Hg2 Cl2 96.17(14) .
Cl1 Hg2 Cl2 105.83(5) .
O1 Hg2 Cl2 97.43(11) .
N2 Hg2 Cl1 92.14(14) 3_766
Cl1 Hg2 Cl1 87.99(5) 3_766
O1 Hg2 Cl1 164.18(11) 3_766
Cl2 Hg2 Cl1 94.09(5) 3_766
Hg2 Cl1 Hg2 92.01(5) 3_766
Hg2 Cl2 Hg1 95.89(5) 1_655
N1 O1 Hg2 111.1(3) .
C1 N1 O1 124.3(5) .
C1 N1 C7 123.1(5) .
O1 N1 C7 112.6(5) .
C6 N2 C2 117.9(6) .
C6 N2 Hg2 119.2(4) .
C2 N2 Hg2 121.3(4) .
N1 C1 C2 127.5(6) .
N1 C1 H1A 116.2 .
C2 C1 H1A 116.2 .
C3 C2 N2 120.4(6) .
C3 C2 C1 118.3(6) .
N2 C2 C1 121.3(6) .
C4 C3 C2 120.8(6) .
C4 C3 H3A 119.6 .
C2 C3 H3A 119.6 .
C3 C4 C5 118.8(6) .
C3 C4 H4A 120.6 .
C5 C4 H4A 120.6 .
C6 C5 C4 118.9(6) .
C6 C5 H5A 120.6 .
C4 C5 H5A 120.6 .
N2 C6 C5 123.2(6) .
N2 C6 H6A 118.4 .
C5 C6 H6A 118.4 .
C9 C7 C10 111.6(6) .
C9 C7 N1 106.9(5) .
C10 C7 N1 105.8(5) .
C9 C7 C8 110.7(5) .
C10 C7 C8 111.0(5) .
N1 C7 C8 110.7(5) .
C7 C8 H8A 109.5 .
C7 C8 H8B 109.5 .
H8A C8 H8B 109.5 .
C7 C8 H8C 109.5 .
H8A C8 H8C 109.5 .
H8B C8 H8C 109.5 .
C7 C9 H9A 109.5 .
C7 C9 H9B 109.5 .
H9A C9 H9B 109.5 .
C7 C9 H9C 109.5 .
H9A C9 H9C 109.5 .
H9B C9 H9C 109.5 .
C7 C10 H10A 109.5 .
C7 C10 H10B 109.5 .
H10A C10 H10B 109.5 .
C7 C10 H10C 109.5 .
H10A C10 H10C 109.5 .
H10B C10 H10C 109.5 .
Cl3 Hg1 Cl4 174.53(6) .
Cl3 Hg1 Cl2 91.03(5) 1_455
Cl4 Hg1 Cl2 94.38(5) 1_455

loop_
_geom_bond_atom_site_label_1
_geom_bond_atom_site_label_2
_geom_bond_distance
_geom_bond_site_symmetry_2
Hg2 N2 2.240(5) .
Hg2 Cl1 2.4060(15) .
Hg2 O1 2.411(4) .
Hg2 Cl2 2.5519(16) .
Hg2 Cl1 2.8831(16) 3_766
Cl1 Hg2 2.8831(16) 3_766
Cl2 Hg1 2.8952(17) 1_655
O1 N1 1.318(6) .
N1 C1 1.295(8) .
N1 C7 1.533(8) .
N2 C6 1.343(8) .
N2 C2 1.386(8) .
C1 C2 1.470(8) .
C1 H1A 0.9500 .
C2 C3 1.377(9) .
C3 C4 1.370(9) .
C3 H3A 0.9500 .
C4 C5 1.391(10) .
C4 H4A 0.9500 .
C5 C6 1.371(9) .
C5 H5A 0.9500 .
C6 H6A 0.9500 .
C7 C9 1.519(9) .
C7 C10 1.521(9) .
C7 C8 1.536(9) .
C8 H8A 0.9800 .
C8 H8B 0.9800 .
C8 H8C 0.9800 .
C9 H9A 0.9800 .
C9 H9B 0.9800 .
C9 H9C 0.9800 .
C10 H10A 0.9800 .
C10 H10B 0.9800 .
C10 H10C 0.9800 .
Hg1 Cl3 2.3257(16) .
Hg1 Cl4 2.3351(16) .
Hg1 Cl2 2.8952(17) 1_455

loop_
_geom_hbond_atom_site_label_D
_geom_hbond_atom_site_label_H
_geom_hbond_atom_site_label_A
_geom_hbond_distance_DH
_geom_hbond_distance_HA
_geom_hbond_distance_DA
_geom_hbond_angle_DHA
_geom_hbond_site_symmetry_A
C3 H3A Cl2 0.95 2.82 3.487(7) 128.5 3_767
C3 H3A Cl3 0.95 2.95 3.799(7) 149.8 3_667
C5 H5A Cl2 0.95 2.80 3.722(7) 163.4 2_746
C6 H6A Cl1 0.95 2.88 3.512(7) 124.9 3_766
C8 H8C Cl3 0.98 2.94 3.752(7) 141.0 3_667
C10 H10A Cl2 0.98 2.95 3.641(7) 128.7 .
C10 H10C Cl1 0.98 2.84 3.542(7) 129.5 4_576
C10 H10C Cl3 0.98 2.94 3.783(7) 144.8 2_656

loop_
_geom_torsion_atom_site_label_1
_geom_torsion_atom_site_label_2
_geom_torsion_atom_site_label_3
_geom_torsion_atom_site_label_4
_geom_torsion
Hg2 O1 N1 C1 -50.5(6)
Hg2 O1 N1 C7 126.9(4)
O1 N1 C1 C2 -0.6(10)
C7 N1 C1 C2 -177.7(6)
C6 N2 C2 C3 2.9(9)
Hg2 N2 C2 C3 -162.4(5)
C6 N2 C2 C1 -176.6(6)
Hg2 N2 C2 C1 18.1(8)
N1 C1 C2 C3 -156.7(6)
N1 C1 C2 N2 22.8(10)
N2 C2 C3 C4 -3.3(10)
C1 C2 C3 C4 176.2(6)
C2 C3 C4 C5 0.8(10)
C3 C4 C5 C6 2.0(10)
C2 N2 C6 C5 -0.1(9)
Hg2 N2 C6 C5 165.6(5)
C4 C5 C6 N2 -2.4(10)
C1 N1 C7 C9 -130.0(6)
O1 N1 C7 C9 52.6(6)
C1 N1 C7 C10 110.9(6)
O1 N1 C7 C10 -66.5(6)
C1 N1 C7 C8 -9.3(8)
O1 N1 C7 C8 173.2(5)
